data_2013468
loop_
_publ_author_name
'Yang, Jae Ho'
'Choo, Woong Kil'
'Lee, Chang Hee'

_publ_section_title
;
Ca~2~MgWO~6~ from neutron and X-ray powder data
;
_journal_name_full 'Acta Crystallographica, Section C'
_journal_page_first i86
_journal_page_last i88
_journal_paper_doi 10.1107/S0108270103011934
_journal_volume 59
_journal_year 2003
_chemical_formula_analytical 'W O6 Ca2 Mg'
_chemical_formula_iupac 'Ca2 Mg W O6'
_chemical_formula_moiety 'W O6 Ca2 Mg'
_chemical_formula_structural 'W O6 Ca2 Mg'
_chemical_formula_sum 'Ca2 Mg O6 W'
_chemical_formula_weight 384.3
_space_group_IT_number 14
_symmetry_cell_setting monoclinic
_symmetry_space_group_name_Hall '-P 2yn'
_symmetry_space_group_name_H-M 'P 1 21/n 1'
_cell_angle_alpha 90
_cell_angle_beta 90.092(2)
_cell_angle_gamma 90
_cell_formula_units_Z 2
_cell_length_a 5.41990(10)
_cell_length_b 5.54790(10)
_cell_length_c 7.7147(2)
_cell_measurement_temperature 293
_cell_volume 231.972(8)
_diffrn_ambient_temperature 293
_exptl_crystal_density_diffrn 5.5
_cod_original_sg_symbol_H-M 'P 21/n'
_cod_database_code 2013468

loop_
_symmetry_equiv_pos_site_id
_symmetry_equiv_pos_as_xyz
1 +x,+y,+z
2 -x+1/2,+y+1/2,-z+1/2
3 -x,-y,-z
4 +x-1/2,-y-1/2,+z-1/2

loop_
_atom_site_label
_atom_site_fract_x
_atom_site_fract_y
_atom_site_fract_z
_atom_site_U_iso_or_equiv
_atom_site_thermal_displace_type
_atom_site_occupancy
Ca 0.0108(5) 0.0469(3) 0.2480(6) 0.094(4) Uiso 1.0
Mg 0.0000 0.5000 0.0000 0.100(5) Uiso 1.0
W 0.5000 0.0000 0.0000 0.048(4) Uiso 1.0
O1 0.2134(5) 0.8037(5) 0.0419(5) 0.089(3) Uiso 1.0
O2 0.3059(6) 0.2838(5) -0.9536(5) 0.096(3) Uiso 1.0
O3 0.4155(3) 0.0252(3) -0.2402(5) 0.085(3) Uiso 1.0

loop_
_geom_bond_atom_site_label_1
_geom_bond_atom_site_label_2
_geom_bond_site_symmetry_2
_geom_bond_distance
_geom_bond_publ_flag
Ca O1 1_545 2.358(5) yes
Ca O2 2_544 2.372(5) yes
Ca O3 3_555 2.345(3) yes
Ca O3 4_566 2.431(2) yes
Ca O1 2_545 2.624(5) yes
Ca O1 3_565 2.675(5) yes
Ca O1 4_566 3.396(5) yes
Ca O2 1_556 2.591(5) yes
Ca O2 3_554 3.385(5) yes
Ca O2 4_567 2.725(5) yes
Ca O3 3_655 3.136(3) yes
Ca O3 4_556 3.217(2) yes
Mg O1 1_555 2.069(3) yes
Mg O2 1_556 2.077(3) yes
Mg O3 2_554 2.057(4) yes
W O1 1_545 1.925(3) yes
W O2 1_556 1.929(3) yes
W O3 1_555 1.913(4) yes
